data_7226308
loop_
_publ_author_name
'Aaker\"oy, Christer B.'
'Chopade, Prashant D.'
'Desper, John'

_publ_section_title
;
 Ethylene-bridged asymmetric cavitands as building blocks for
 supramolecular polymers and capsules
;
_journal_issue 39
_journal_name_full CrystEngComm
_journal_page_first 7457
_journal_paper_doi 10.1039/C6CE00860G
_journal_volume 18
_journal_year 2016
_chemical_formula_moiety
;
(C60 H72 O16)2 (C5 H5 N3 Br Cl)3 (H2 O)4 (C2 H3 N)8
;
_chemical_formula_sum 'C151 H191 Br3 Cl3 N17 O36'
_chemical_formula_weight 3166.28
_chemical_name_systematic
;
A-2-4 HOOC-CVT, 2-H2N-4-Cl-5-Br-6-H3C-pyrimidine
;
_space_group_crystal_system triclinic
_space_group_IT_number 2
_space_group_name_Hall '-P 1'
_space_group_name_H-M_alt 'P -1'
_symmetry_space_group_name_Hall '-P 1'
_symmetry_space_group_name_H-M 'P -1'
_atom_sites_solution_hydrogens mixed
_audit_creation_method SHELXL-2013
_audit_update_record
;
2016-06-02 deposited with the CCDC.
2016-08-11 downloaded from the CCDC.
;
_cell_angle_alpha 75.197(2)
_cell_angle_beta 79.775(3)
_cell_angle_gamma 80.709(3)
_cell_formula_units_Z 1
_cell_length_a 14.7508(9)
_cell_length_b 16.1947(10)
_cell_length_c 17.6138(11)
_cell_measurement_reflns_used 9851
_cell_measurement_temperature 120(2)
_cell_measurement_theta_max 32.05
_cell_measurement_theta_min 2.42
_cell_volume 3973.5(4)
_computing_cell_refinement 'Bruker SAINT'
_computing_data_collection 'Bruker APEX2'
_computing_data_reduction 'Bruker SAINT'
_computing_molecular_graphics 'Bruker SHELXTL'
_computing_publication_material 'Bruker SHELXTL'
_computing_structure_refinement 'SHELXL-2013 (Sheldrick, 2013)'
_computing_structure_solution 'SHELXS-97 (Sheldrick, 2008)'
_diffrn_ambient_temperature 120(2)
_diffrn_measured_fraction_theta_full 0.945
_diffrn_measured_fraction_theta_max 0.733
_diffrn_measurement_device_type 'Bruker APEX-II CCD'
_diffrn_measurement_method '\w scans'
_diffrn_radiation_type MoK\a
_diffrn_radiation_wavelength 0.71073
_diffrn_reflns_av_R_equivalents 0.0563
_diffrn_reflns_av_unetI/netI 0.0869
_diffrn_reflns_Laue_measured_fraction_full 0.945
_diffrn_reflns_Laue_measured_fraction_max 0.733
_diffrn_reflns_limit_h_max 22
_diffrn_reflns_limit_h_min -16
_diffrn_reflns_limit_k_max 21
_diffrn_reflns_limit_k_min -23
_diffrn_reflns_limit_l_max 25
_diffrn_reflns_limit_l_min -23
_diffrn_reflns_number 37595
_diffrn_reflns_point_group_measured_fraction_full 0.945
_diffrn_reflns_point_group_measured_fraction_max 0.733
_diffrn_reflns_theta_full 25.000
_diffrn_reflns_theta_max 32.247
_diffrn_reflns_theta_min 1.561
_exptl_absorpt_coefficient_mu 0.891
_exptl_absorpt_correction_T_max 0.871
_exptl_absorpt_correction_T_min 0.629
_exptl_absorpt_correction_type multi-scan
_exptl_absorpt_process_details SADABS
_exptl_crystal_colour colourless
_exptl_crystal_density_diffrn 1.323
_exptl_crystal_description prism
_exptl_crystal_F_000 1660
_exptl_crystal_size_max 0.320
_exptl_crystal_size_mid 0.240
_exptl_crystal_size_min 0.160
_exptl_transmission_factor_max 0.871
_exptl_transmission_factor_min 0.629
_refine_diff_density_max 1.164
_refine_diff_density_min -1.700
_refine_diff_density_rms 0.100
_refine_ls_extinction_method none
_refine_ls_goodness_of_fit_ref 1.069
_refine_ls_hydrogen_treatment mixed
_refine_ls_matrix_type full
_refine_ls_number_parameters 1029
_refine_ls_number_reflns 20653
_refine_ls_number_restraints 174
_refine_ls_restrained_S_all 1.066
_refine_ls_R_factor_all 0.0979
_refine_ls_R_factor_gt 0.0664
_refine_ls_shift/su_max 0.000
_refine_ls_shift/su_mean 0.000
_refine_ls_structure_factor_coef Fsqd
_refine_ls_weighting_details 'w=1/[\s^2^(Fo^2^)+(0.1070P)^2^+1.5000P] where P=(Fo^2^+2Fc^2^)/3'
_refine_ls_weighting_scheme calc
_refine_ls_wR_factor_gt 0.1843
_refine_ls_wR_factor_ref 0.2085
_reflns_Friedel_coverage 0.000
_reflns_number_gt 14229
_reflns_number_total 20653
_reflns_threshold_expression 'I > 2\s(I)'
_cod_data_source_file c6ce00860g2.cif
_cod_data_source_block 4pym
_cod_depositor_comments 'Adding full bibliography for 7226308--7226309.cif.'
_cod_database_code 7226308
_shelx_space_group_comment
;
The symmetry employed for this shelxl refinement is uniquely defined
by the following loop, which should always be used as a source of
symmetry information in preference to the above space-group names.
They are only intended as comments.
;
_shelx_estimated_absorpt_t_min 0.764
_shelx_estimated_absorpt_t_max 0.871
_shelxl_version_number 2013-4

loop_
_space_group_symop_operation_xyz
'x, y, z'
'-x, -y, -z'

loop_
_atom_site_label
_atom_site_type_symbol
_atom_site_fract_x
_atom_site_fract_y
_atom_site_fract_z
_atom_site_U_iso_or_equiv
_atom_site_adp_type
_atom_site_occupancy
_atom_site_site_symmetry_order
_atom_site_calc_flag
_atom_site_refinement_flags_posn
_atom_site_refinement_flags_adp
_atom_site_refinement_flags_occupancy
_atom_site_disorder_assembly
_atom_site_disorder_group
O1W O 0.20528(16) 1.06778(15) 0.12607(16) 0.0327(5) Uani 1 1 d . . . . .
H1A H 0.220(3) 1.119(3) 0.118(2) 0.039 Uiso 1 1 d . U . . .
H1B H 0.187(3) 1.068(3) 0.086(3) 0.039 Uiso 1 1 d . U . . .
O2W O 0.7921(2) 0.76250(19) -0.29770(15) 0.0411(6) Uani 1 1 d . . . . .
H2A H 0.762(3) 0.726(3) -0.305(3) 0.049 Uiso 1 1 d . U . . .
H2B H 0.762(3) 0.820(3) -0.317(3) 0.049 Uiso 1 1 d . U . . .
Br1 Br 1.06789(17) -0.22909(15) 0.1407(2) 0.0331(3) Uani 0.809(4) 1 d D . P A 1
Cl1 Cl 0.95762(10) -0.21105(6) -0.00913(9) 0.0245(3) Uani 0.809(4) 1 d D . P A 1
N31A N 0.9093(9) 0.0084(5) 0.1067(8) 0.0221(5) Uani 0.809(4) 1 d D . P A 1
C32A C 0.8634(6) 0.0028(4) 0.0484(5) 0.0229(7) Uani 0.809(4) 1 d D . P A 1
N32A N 0.8026(4) 0.0710(4) 0.0222(4) 0.0283(15) Uani 0.809(4) 1 d D . P A 1
H32A H 0.7727 0.0712 -0.0169 0.034 Uiso 0.809(4) 1 calc R U P A 1
H32B H 0.7926 0.1153 0.0441 0.034 Uiso 0.809(4) 1 calc R U P A 1
N33A N 0.8766(6) -0.0640(4) 0.0132(4) 0.0211(13) Uani 0.809(4) 1 d D . P A 1
C34A C 0.9389(8) -0.1281(5) 0.0390(6) 0.0215(8) Uani 0.809(4) 1 d D . P A 1
C35A C 0.9895(4) -0.1299(3) 0.0995(4) 0.0215(9) Uani 0.809(4) 1 d D . P A 1
C36A C 0.9739(4) -0.0584(4) 0.1315(4) 0.0215(10) Uani 0.809(4) 1 d D . P A 1
C37A C 1.0190(14) -0.0513(11) 0.1995(11) 0.0356(11) Uani 0.809(4) 1 d D . P A 1
H37A H 0.9908 0.0010 0.2171 0.043 Uiso 0.809(4) 1 calc R U P A 1
H37B H 1.0856 -0.0485 0.1820 0.043 Uiso 0.809(4) 1 calc R U P A 1
H37C H 1.0100 -0.1017 0.2435 0.043 Uiso 0.809(4) 1 calc R U P A 1
Br2 Br 1.0771(8) -0.2203(7) 0.1367(9) 0.0331(3) Uani 0.191(4) 1 d D . P A 2
Cl2 Cl 1.0275(14) -0.0514(11) 0.2052(11) 0.0356(11) Uani 0.191(4) 1 d D . P A 2
N31B N 0.886(3) -0.0568(18) 0.0057(18) 0.0211(13) Uani 0.191(4) 1 d D . P A 2
C32B C 0.867(2) 0.0065(16) 0.046(2) 0.0229(7) Uani 0.191(4) 1 d D . P A 2
N32B N 0.789(2) 0.061(2) 0.033(2) 0.0283(15) Uani 0.191(4) 1 d D . P A 2
H32C H 0.7682 0.0976 0.0631 0.034 Uiso 0.191(4) 1 calc R U P A 2
H32D H 0.7598 0.0604 -0.0063 0.034 Uiso 0.191(4) 1 calc R U P A 2
N33B N 0.910(4) 0.0100(19) 0.107(3) 0.0221(5) Uani 0.191(4) 1 d D . P A 2
C34B C 0.962(2) -0.0608(13) 0.1362(17) 0.0215(10) Uani 0.191(4) 1 d D . P A 2
C35B C 0.981(2) -0.1334(13) 0.1041(16) 0.0215(9) Uani 0.191(4) 1 d D . P A 2
C36B C 0.943(4) -0.128(2) 0.036(2) 0.0215(8) Uani 0.191(4) 1 d D . P A 2
C37B C 0.966(2) -0.1945(15) -0.0126(16) 0.0245(3) Uani 0.191(4) 1 d D . P A 2
H37D H 0.9225 -0.1826 -0.0516 0.029 Uiso 0.191(4) 1 calc R U P A 2
H37E H 0.9599 -0.2517 0.0223 0.029 Uiso 0.191(4) 1 calc R U P A 2
H37F H 1.0294 -0.1925 -0.0404 0.029 Uiso 0.191(4) 1 calc R U P A 2
Br3 Br 0.4034(7) 0.6122(5) -0.0218(9) 0.0337(10) Uani 0.283(7) 1 d D . P B -1
Cl3 Cl 0.4003(4) 0.4792(3) -0.1336(4) 0.0251(12) Uani 0.283(7) 1 d D . P B -1
N41A N 0.602(2) 0.4048(13) 0.0386(18) 0.036(2) Uiso 0.283(7) 1 d D . P B -1
C42A C 0.5902(12) 0.3562(8) -0.0104(11) 0.0262(16) Uiso 0.283(7) 1 d D . P B -1
N42A N 0.6419(7) 0.2792(5) -0.0034(6) 0.0275(16) Uiso 0.283(7) 1 d D . P B -1
H42A H 0.6347 0.2441 -0.0321 0.033 Uiso 0.283(7) 1 calc R U P B -1
H42B H 0.6830 0.2638 0.0298 0.033 Uiso 0.283(7) 1 calc R U P B -1
N43A N 0.5279(10) 0.3774(7) -0.0620(9) 0.0259(14) Uiso 0.283(7) 1 d D . P B -1
C44A C 0.4782(17) 0.4531(11) -0.0660(15) 0.0259(13) Uiso 0.283(7) 1 d D . P B -1
C45A C 0.4841(12) 0.5086(8) -0.0184(11) 0.0197(14) Uiso 0.283(7) 1 d D . P B -1
C46A C 0.5475(15) 0.4812(10) 0.0348(13) 0.0264(13) Uiso 0.283(7) 1 d D . P B -1
C47A C 0.563(2) 0.5321(14) 0.0910(16) 0.022(5) Uiso 0.283(7) 1 d D . P B -1
H47A H 0.6071 0.4980 0.1257 0.026 Uiso 0.283(7) 1 calc R U P B -1
H47B H 0.5037 0.5461 0.1233 0.026 Uiso 0.283(7) 1 calc R U P B -1
H47C H 0.5874 0.5855 0.0606 0.026 Uiso 0.283(7) 1 calc R U P B -1
Br4 Br 0.4179(8) 0.6157(7) -0.0194(12) 0.0337(10) Uani 0.217(7) 1 d D . P B -2
Cl4 Cl 0.5686(8) 0.5362(6) 0.1011(7) 0.040(3) Uani 0.217(7) 1 d D . P B -2
N41B N 0.5370(13) 0.3805(10) -0.0641(12) 0.0259(14) Uiso 0.217(7) 1 d D . P B -2
C42B C 0.5986(15) 0.3575(11) -0.0115(14) 0.0262(16) Uiso 0.217(7) 1 d D . P B -2
N42B N 0.6607(8) 0.2885(7) -0.0181(9) 0.0275(16) Uiso 0.217(7) 1 d D . P B -2
H42C H 0.7067 0.2747 0.0103 0.033 Uiso 0.217(7) 1 calc R U P B -2
H42D H 0.6555 0.2570 -0.0507 0.033 Uiso 0.217(7) 1 calc R U P B -2
N43B N 0.609(2) 0.4040(16) 0.039(2) 0.036(2) Uiso 0.217(7) 1 d D . P B -2
C44B C 0.5529(19) 0.4758(13) 0.0376(16) 0.0264(13) Uiso 0.217(7) 1 d D . P B -2
C45B C 0.4843(15) 0.5046(11) -0.0119(14) 0.0197(14) Uiso 0.217(7) 1 d D . P B -2
C46B C 0.481(2) 0.4556(14) -0.0649(18) 0.0259(13) Uiso 0.217(7) 1 d D . P B -2
C47B C 0.408(3) 0.474(2) -0.120(3) 0.034(13) Uiso 0.217(7) 1 d D . P B -2
H47D H 0.4079 0.4233 -0.1401 0.041 Uiso 0.217(7) 1 calc R U P B -2
H47E H 0.4230 0.5228 -0.1641 0.041 Uiso 0.217(7) 1 calc R U P B -2
H47F H 0.3472 0.4883 -0.0905 0.041 Uiso 0.217(7) 1 calc R U P B -2
N51 N 0.2119(2) 0.3951(2) 0.63934(19) 0.0483(5) Uani 1 1 d D . . . .
C51 C 0.2218(3) 0.3994(3) 0.5740(2) 0.0483(5) Uani 1 1 d D . . . .
C52 C 0.2387(3) 0.4100(3) 0.4886(2) 0.0483(5) Uani 1 1 d D . . . .
H52A H 0.3054 0.3982 0.4713 0.072 Uiso 1 1 calc R U . . .
H52B H 0.2164 0.4692 0.4629 0.072 Uiso 1 1 calc R U . . .
H52C H 0.2056 0.3699 0.4739 0.072 Uiso 1 1 calc R U . . .
N61 N 0.7365(3) 0.9406(2) -0.3565(3) 0.0651(11) Uani 1 1 d D . . . .
C61 C 0.7413(3) 1.0121(2) -0.3729(3) 0.0496(10) Uani 1 1 d D . . . .
C62 C 0.7474(4) 1.1036(3) -0.3967(4) 0.0771(17) Uani 1 1 d D . . . .
H62A H 0.7702 1.1215 -0.3551 0.116 Uiso 1 1 calc R U . . .
H62B H 0.6858 1.1347 -0.4047 0.116 Uiso 1 1 calc R U . . .
H62C H 0.7902 1.1165 -0.4463 0.116 Uiso 1 1 calc R U . . .
N71 N 1.0404(5) 0.9882(5) 0.3785(6) 0.141(3) Uani 1 1 d D . . . .
C71 C 1.0253(4) 1.0590(5) 0.3554(5) 0.098(2) Uani 1 1 d D . . . .
C72 C 1.0032(6) 1.1508(5) 0.3240(6) 0.143(4) Uani 1 1 d D . . . .
H72A H 0.9430 1.1619 0.3047 0.214 Uiso 1 1 calc R U . . .
H72B H 1.0513 1.1712 0.2802 0.214 Uiso 1 1 calc R U . . .
H72C H 1.0002 1.1812 0.3660 0.214 Uiso 1 1 calc R U . . .
N81A N 0.4119(3) 0.1740(3) 0.2034(3) 0.0477(12) Uiso 0.779(7) 1 d D . P C 1
C81A C 0.4463(3) 0.1061(3) 0.2206(3) 0.0398(12) Uiso 0.779(7) 1 d D . P C 1
C82A C 0.4939(4) 0.0209(4) 0.2408(4) 0.0525(14) Uiso 0.779(7) 1 d D . P C 1
H82A H 0.5433 0.0207 0.2714 0.079 Uiso 0.779(7) 1 calc R U P C 1
H82B H 0.5210 0.0020 0.1922 0.079 Uiso 0.779(7) 1 calc R U P C 1
H82C H 0.4499 -0.0183 0.2726 0.079 Uiso 0.779(7) 1 calc R U P C 1
N81B N 0.569(2) 0.101(2) 0.1508(18) 0.137(12) Uiso 0.221(7) 1 d D . P C 2
C81B C 0.527(2) 0.058(2) 0.1999(16) 0.106(11) Uiso 0.221(7) 1 d D . P C 2
C82B C 0.4778(15) 0.0078(14) 0.2710(14) 0.0525(14) Uiso 0.221(7) 1 d D . P C 2
H82D H 0.5150 -0.0043 0.3144 0.079 Uiso 0.221(7) 1 calc R U P C 2
H82E H 0.4676 -0.0465 0.2610 0.079 Uiso 0.221(7) 1 calc R U P C 2
H82F H 0.4179 0.0401 0.2858 0.079 Uiso 0.221(7) 1 calc R U P C 2
C11_1 C 0.43887(18) 0.43030(18) 0.31502(17) 0.0199(5) Uani 1 1 d . . . . .
C12_1 C 0.52347(18) 0.37985(17) 0.32806(16) 0.0184(5) Uani 1 1 d . . . . .
O12_1 O 0.53496(13) 0.29640(12) 0.32122(12) 0.0219(4) Uani 1 1 d . . . . .
C13_1 C 0.59298(18) 0.41238(17) 0.35268(16) 0.0179(5) Uani 1 1 d . . . . .
C14_1 C 0.57438(17) 0.49585(17) 0.36381(16) 0.0166(5) Uani 1 1 d . . . . .
H14_1 H 0.6211 0.5187 0.3802 0.020 Uiso 1 1 calc R U . . .
C15_1 C 0.48986(18) 0.54785(16) 0.35196(16) 0.0163(5) Uani 1 1 d . . . . .
C16_1 C 0.42220(17) 0.51298(17) 0.32703(16) 0.0178(5) Uani 1 1 d . . . . .
O16_1 O 0.33588(12) 0.55939(12) 0.31760(12) 0.0208(4) Uani 1 1 d . . . . .
C17_1 C 0.36828(19) 0.39300(19) 0.28605(18) 0.0230(6) Uani 1 1 d . . . . .
O17_1 O 0.37244(18) 0.41634(17) 0.20897(15) 0.0371(6) Uani 1 1 d . . . . .
H17_1 H 0.333(3) 0.392(3) 0.201(3) 0.044 Uiso 1 1 d . U . . .
O18_1 O 0.31430(16) 0.34750(15) 0.33036(15) 0.0343(5) Uani 1 1 d . . . . .
C21_1 C 0.68316(17) 0.35423(16) 0.36617(16) 0.0174(5) Uani 1 1 d . . . . .
H21_1 H 0.6668 0.2942 0.3869 0.021 Uiso 1 1 calc R U . . .
C22_1 C 0.73357(19) 0.37289(18) 0.42843(16) 0.0197(5) Uani 1 1 d . . . . .
H22A_1 H 0.7532 0.4312 0.4091 0.024 Uiso 1 1 calc R U . . .
H22B_1 H 0.6901 0.3718 0.4784 0.024 Uiso 1 1 calc R U . . .
C23_1 C 0.8185(2) 0.3071(2) 0.44499(19) 0.0268(6) Uani 1 1 d . . . . .
H23A_1 H 0.8665 0.3158 0.3976 0.032 Uiso 1 1 calc R U . . .
H23B_1 H 0.8007 0.2486 0.4539 0.032 Uiso 1 1 calc R U . . .
C24_1 C 0.8603(2) 0.3126(2) 0.51695(19) 0.0305(7) Uani 1 1 d . . . . .
H24A_1 H 0.8719 0.3727 0.5109 0.037 Uiso 1 1 calc R U . . .
H24B_1 H 0.8150 0.2973 0.5654 0.037 Uiso 1 1 calc R U . . .
C25_1 C 0.9511(3) 0.2530(2) 0.5268(2) 0.0385(8) Uani 1 1 d . . . . .
H25A_1 H 0.9394 0.1931 0.5325 0.046 Uiso 1 1 calc R U . . .
H25B_1 H 0.9963 0.2685 0.4783 0.046 Uiso 1 1 calc R U . . .
C26_1 C 0.9932(3) 0.2575(3) 0.5981(3) 0.0627(13) Uani 1 1 d . . . . .
H26A_1 H 1.0509 0.2180 0.6015 0.094 Uiso 1 1 calc R U . . .
H26B_1 H 0.9493 0.2410 0.6465 0.094 Uiso 1 1 calc R U . . .
H26C_1 H 1.0064 0.3164 0.5922 0.094 Uiso 1 1 calc R U . . .
C27_1 C 0.5727(2) 0.28259(19) 0.24346(19) 0.0258(6) Uani 1 1 d . . . . .
H27A_1 H 0.6031 0.3328 0.2109 0.031 Uiso 1 1 calc R U . . .
H27B_1 H 0.5226 0.2747 0.2163 0.031 Uiso 1 1 calc R U . . .
C28_1 C 0.6425(2) 0.20308(19) 0.2543(2) 0.0272(6) Uani 1 1 d . . . . .
H28A_1 H 0.6113 0.1540 0.2884 0.033 Uiso 1 1 calc R U . . .
H28B_1 H 0.6656 0.1895 0.2020 0.033 Uiso 1 1 calc R U . . .
C11_2 C 0.82150(19) 0.28784(17) 0.18067(17) 0.0205(5) Uani 1 1 d . . . . .
C12_2 C 0.86515(18) 0.36052(17) 0.14291(16) 0.0192(5) Uani 1 1 d . . . . .
O12_2 O 0.92638(13) 0.36011(12) 0.07344(12) 0.0213(4) Uani 1 1 d . . . . .
C13_2 C 0.85310(17) 0.43158(16) 0.17694(16) 0.0176(5) Uani 1 1 d . . . . .
C14_2 C 0.79322(17) 0.42794(17) 0.24827(16) 0.0175(5) Uani 1 1 d . . . . .
H14_2 H 0.7830 0.4762 0.2714 0.021 Uiso 1 1 calc R U . . .
C15_2 C 0.74752(18) 0.35580(17) 0.28717(16) 0.0187(5) Uani 1 1 d . . . . .
C16_2 C 0.76267(18) 0.28574(16) 0.25276(17) 0.0195(5) Uani 1 1 d . . . . .
O16_2 O 0.72017(14) 0.21266(12) 0.28941(13) 0.0246(4) Uani 1 1 d . . . . .
C17_2 C 0.83418(19) 0.21252(17) 0.14336(18) 0.0218(6) Uani 1 1 d . . . . .
O17_2 O 0.88723(15) 0.14526(14) 0.17765(14) 0.0283(5) Uani 1 1 d . . . . .
H17_2 H 0.892(3) 0.097(2) 0.156(2) 0.034 Uiso 1 1 d . U . . .
O18_2 O 0.79739(16) 0.21479(13) 0.08635(14) 0.0304(5) Uani 1 1 d . . . . .
C21_2 C 0.90534(17) 0.50977(16) 0.13852(16) 0.0157(5) Uani 1 1 d . . . . .
H21_2 H 0.9515 0.4938 0.0941 0.019 Uiso 1 1 calc R U . . .
C22_2 C 0.96064(17) 0.52961(17) 0.19547(16) 0.0170(5) Uani 1 1 d . . . . .
H22A_2 H 0.9181 0.5391 0.2435 0.020 Uiso 1 1 calc R U . . .
H22B_2 H 0.9885 0.5834 0.1699 0.020 Uiso 1 1 calc R U . . .
C23_2 C 1.03765(19) 0.45700(19) 0.21991(18) 0.0244(6) Uani 1 1 d . . . . .
H23A_2 H 1.0677 0.4349 0.1729 0.029 Uiso 1 1 calc R U . . .
H23B_2 H 1.0098 0.4092 0.2595 0.029 Uiso 1 1 calc R U . . .
C24_2 C 1.1114(2) 0.4860(2) 0.2551(2) 0.0347(8) Uani 1 1 d . . . . .
H24A_2 H 1.1570 0.4356 0.2724 0.042 Uiso 1 1 calc R U . . .
H24B_2 H 1.1449 0.5281 0.2129 0.042 Uiso 1 1 calc R U . . .
C25_2 C 1.0737(3) 0.5267(2) 0.3252(2) 0.0393(8) Uani 1 1 d . . . . .
H25A_2 H 1.1263 0.5408 0.3456 0.047 Uiso 1 1 calc R U . . .
H25B_2 H 1.0343 0.5813 0.3066 0.047 Uiso 1 1 calc R U . . .
C26_2 C 1.0178(3) 0.4700(3) 0.3917(3) 0.0596(12) Uani 1 1 d . . . . .
H26A_2 H 0.9952 0.4998 0.4347 0.089 Uiso 1 1 calc R U . . .
H26B_2 H 1.0568 0.4165 0.4117 0.089 Uiso 1 1 calc R U . . .
H26C_2 H 0.9649 0.4567 0.3724 0.089 Uiso 1 1 calc R U . . .
C27_2 C 0.8860(2) 0.38429(19) 0.00039(17) 0.0246(6) Uani 1 1 d . . . . .
H27A_2 H 0.8519 0.3372 -0.0017 0.030 Uiso 1 1 calc R U . . .
H27B_2 H 0.9370 0.3897 -0.0448 0.030 Uiso 1 1 calc R U . . .
C28_2 C 0.8210(2) 0.46668(17) -0.01019(18) 0.0233(6) Uani 1 1 d . . . . .
H28A_2 H 0.7901 0.4739 -0.0573 0.028 Uiso 1 1 calc R U . . .
H28B_2 H 0.7726 0.4644 0.0368 0.028 Uiso 1 1 calc R U . . .
C11_3 C 0.77415(18) 0.67108(17) -0.01565(16) 0.0186(5) Uani 1 1 d . . . . .
C12_3 C 0.73266(18) 0.73259(16) 0.02616(16) 0.0183(5) Uani 1 1 d . . . . .
O12_3 O 0.68169(13) 0.80630(12) -0.01259(12) 0.0208(4) Uani 1 1 d . . . . .
C13_3 C 0.74350(17) 0.72398(16) 0.10522(16) 0.0159(5) Uani 1 1 d . . . . .
C14_3 C 0.79766(17) 0.65056(16) 0.14110(16) 0.0162(5) Uani 1 1 d . . . . .
H14_3 H 0.8053 0.6433 0.1950 0.019 Uiso 1 1 calc R U . . .
C15_3 C 0.84139(17) 0.58701(17) 0.10128(16) 0.0175(5) Uani 1 1 d . . . . .
C16_3 C 0.82737(17) 0.59812(16) 0.02267(16) 0.0170(5) Uani 1 1 d . . . . .
O16_3 O 0.87170(13) 0.53875(12) -0.02013(11) 0.0194(4) Uani 1 1 d . . . . .
C17_3 C 0.76314(19) 0.68155(18) -0.10076(18) 0.0224(6) Uani 1 1 d . . . . .
O17_3 O 0.79785(19) 0.74779(16) -0.14927(15) 0.0370(6) Uani 1 1 d . . . . .
H17_3 H 0.793(3) 0.744(3) -0.192(3) 0.044 Uiso 1 1 d . U . . .
O18_3 O 0.72647(17) 0.62997(14) -0.12066(14) 0.0333(5) Uani 1 1 d . . . . .
C21_3 C 0.69769(17) 0.79428(16) 0.14752(16) 0.0168(5) Uani 1 1 d . . . . .
H21_3 H 0.6964 0.8499 0.1065 0.020 Uiso 1 1 calc R U . . .
C22_3 C 0.75302(18) 0.80335(17) 0.21080(17) 0.0185(5) Uani 1 1 d . . . . .
H22A_3 H 0.7519 0.7507 0.2543 0.022 Uiso 1 1 calc R U . . .
H22B_3 H 0.8185 0.8081 0.1867 0.022 Uiso 1 1 calc R U . . .
C23_3 C 0.71496(19) 0.88158(18) 0.24547(18) 0.0230(6) Uani 1 1 d . . . . .
H23A_3 H 0.7172 0.9343 0.2021 0.028 Uiso 1 1 calc R U . . .
H23B_3 H 0.6491 0.8774 0.2686 0.028 Uiso 1 1 calc R U . . .
C24_3 C 0.7682(2) 0.8898(2) 0.3089(2) 0.0285(6) Uani 1 1 d . . . . .
H24A_3 H 0.8347 0.8905 0.2868 0.034 Uiso 1 1 calc R U . . .
H24B_3 H 0.7628 0.8387 0.3538 0.034 Uiso 1 1 calc R U . . .
C25_3 C 0.7335(3) 0.9705(3) 0.3396(3) 0.0458(10) Uani 1 1 d . . . . .
H25A_3 H 0.6671 0.9696 0.3621 0.055 Uiso 1 1 calc R U . . .
H25B_3 H 0.7385 1.0215 0.2947 0.055 Uiso 1 1 calc R U . . .
C26_3 C 0.7877(4) 0.9792(4) 0.4031(3) 0.0735(16) Uani 1 1 d . . . . .
H26A_3 H 0.7626 1.0322 0.4207 0.110 Uiso 1 1 calc R U . . .
H26B_3 H 0.8533 0.9814 0.3809 0.110 Uiso 1 1 calc R U . . .
H26C_3 H 0.7818 0.9296 0.4485 0.110 Uiso 1 1 calc R U . . .
C27_3 C 0.5842(2) 0.80069(18) -0.00578(18) 0.0235(6) Uani 1 1 d . . . . .
H27A_3 H 0.5662 0.7527 0.0392 0.028 Uiso 1 1 calc R U . . .
H27B_3 H 0.5704 0.7893 -0.0549 0.028 Uiso 1 1 calc R U . . .
C28_3 C 0.5297(2) 0.88447(19) 0.00763(18) 0.0253(6) Uani 1 1 d . . . . .
H28A_3 H 0.5511 0.9322 -0.0361 0.030 Uiso 1 1 calc R U . . .
H28B_3 H 0.4633 0.8829 0.0059 0.030 Uiso 1 1 calc R U . . .
C11_4 C 0.43186(18) 0.82388(17) 0.18292(17) 0.0195(5) Uani 1 1 d . . . . .
C12_4 C 0.41358(18) 0.75851(16) 0.25017(17) 0.0188(5) Uani 1 1 d . . . . .
O12_4 O 0.32231(12) 0.74928(12) 0.28422(12) 0.0200(4) Uani 1 1 d . . . . .
C13_4 C 0.48633(17) 0.70444(16) 0.28555(16) 0.0161(5) Uani 1 1 d . . . . .
C14_4 C 0.57673(17) 0.71711(16) 0.24917(16) 0.0160(5) Uani 1 1 d . . . . .
H14_4 H 0.6267 0.6798 0.2716 0.019 Uiso 1 1 calc R U . . .
C15_4 C 0.59716(18) 0.78147(16) 0.18181(16) 0.0174(5) Uani 1 1 d . . . . .
C16_4 C 0.52258(18) 0.83512(16) 0.14835(16) 0.0174(5) Uani 1 1 d . . . . .
O16_4 O 0.53878(14) 0.90173(12) 0.08247(12) 0.0218(4) Uani 1 1 d . . . . .
C17_4 C 0.35243(19) 0.88602(18) 0.15004(18) 0.0235(6) Uani 1 1 d . . . . .
O17_4 O 0.33262(17) 0.95302(15) 0.18067(16) 0.0373(6) Uani 1 1 d . . . . .
H17_4 H 0.289(3) 0.991(3) 0.158(2) 0.045 Uiso 1 1 d . U . . .
O18_4 O 0.31213(16) 0.87282(15) 0.10025(15) 0.0375(6) Uani 1 1 d . . . . .
C21_4 C 0.46793(17) 0.63875(16) 0.36417(16) 0.0162(5) Uani 1 1 d . . . . .
H21_4 H 0.4000 0.6479 0.3838 0.019 Uiso 1 1 calc R U . . .
C22_4 C 0.51999(18) 0.65638(17) 0.42607(16) 0.0190(5) Uani 1 1 d . . . . .
H22A_4 H 0.5125 0.6106 0.4754 0.023 Uiso 1 1 calc R U . . .
H22B_4 H 0.5870 0.6550 0.4054 0.023 Uiso 1 1 calc R U . . .
C23_4 C 0.4829(2) 0.74389(18) 0.44471(18) 0.0227(6) Uani 1 1 d . . . . .
H23A_4 H 0.4758 0.7871 0.3943 0.027 Uiso 1 1 calc R U . . .
H23B_4 H 0.4207 0.7403 0.4766 0.027 Uiso 1 1 calc R U . . .
C24_4 C 0.5450(2) 0.7746(2) 0.48961(19) 0.0273(6) Uani 1 1 d . . . . .
H24A_4 H 0.6046 0.7858 0.4552 0.033 Uiso 1 1 calc R U . . .
H24B_4 H 0.5585 0.7288 0.5369 0.033 Uiso 1 1 calc R U . . .
C25_4 C 0.4992(3) 0.8570(2) 0.5158(2) 0.0438(9) Uani 1 1 d . . . . .
H25A_4 H 0.4864 0.9029 0.4684 0.053 Uiso 1 1 calc R U . . .
H25B_4 H 0.4391 0.8459 0.5495 0.053 Uiso 1 1 calc R U . . .
C26_4 C 0.5595(4) 0.8877(3) 0.5616(3) 0.0620(13) Uani 1 1 d . . . . .
H26A_4 H 0.5280 0.9404 0.5767 0.093 Uiso 1 1 calc R U . . .
H26B_4 H 0.6188 0.8994 0.5283 0.093 Uiso 1 1 calc R U . . .
H26C_4 H 0.5709 0.8431 0.6095 0.093 Uiso 1 1 calc R U . . .
C27_4 C 0.27600(19) 0.70016(18) 0.24754(19) 0.0250(6) Uani 1 1 d . . . . .
H27A_4 H 0.2655 0.7347 0.1940 0.030 Uiso 1 1 calc R U . . .
H27B_4 H 0.2144 0.6909 0.2792 0.030 Uiso 1 1 calc R U . . .
C28_4 C 0.3280(2) 0.61443(19) 0.23994(18) 0.0244(6) Uani 1 1 d . . . . .
H28A_4 H 0.2949 0.5873 0.2103 0.029 Uiso 1 1 calc R U . . .
H28B_4 H 0.3907 0.6223 0.2100 0.029 Uiso 1 1 calc R U . . .

loop_
_atom_site_aniso_label
_atom_site_aniso_U_11
_atom_site_aniso_U_22
_atom_site_aniso_U_33
_atom_site_aniso_U_23
_atom_site_aniso_U_13
_atom_site_aniso_U_12
O1W 0.0359(12) 0.0194(11) 0.0426(15) -0.0012(10) -0.0176(10) 0.0011(9)
O2W 0.0555(16) 0.0419(15) 0.0277(14) -0.0009(11) -0.0072(11) -0.0211(12)
Br1 0.0363(6) 0.0227(6) 0.0418(5) -0.0087(5) -0.0184(5) 0.0078(4)
Cl1 0.0274(5) 0.0176(6) 0.0296(5) -0.0106(5) -0.0037(4) 0.0012(4)
N31A 0.0269(11) 0.0174(12) 0.0235(13) -0.0068(10) -0.0058(9) -0.0012(9)
C32A 0.0280(15) 0.0191(14) 0.0215(16) -0.0049(12) -0.0040(12) -0.0023(12)
N32A 0.039(2) 0.019(2) 0.032(3) -0.012(2) -0.016(2) 0.0054(19)
N33A 0.025(2) 0.0173(16) 0.0210(19) -0.0052(15) -0.0008(19) -0.0031(16)
C34A 0.0248(17) 0.0179(13) 0.0205(17) -0.0055(12) 0.0033(14) -0.0040(11)
C35A 0.0195(18) 0.0204(14) 0.0223(17) -0.0021(13) -0.0007(15) -0.0027(12)
C36A 0.020(2) 0.0201(14) 0.0218(18) -0.0006(12) -0.0012(16) -0.0052(13)
C37A 0.034(3) 0.0283(12) 0.049(2) -0.0100(14) -0.0219(14) 0.0011(12)
Br2 0.0363(6) 0.0227(6) 0.0418(5) -0.0087(5) -0.0184(5) 0.0078(4)
Cl2 0.034(3) 0.0283(12) 0.049(2) -0.0100(14) -0.0219(14) 0.0011(12)
N31B 0.025(2) 0.0173(16) 0.0210(19) -0.0052(15) -0.0008(19) -0.0031(16)
C32B 0.0280(15) 0.0191(14) 0.0215(16) -0.0049(12) -0.0040(12) -0.0023(12)
N32B 0.039(2) 0.019(2) 0.032(3) -0.012(2) -0.016(2) 0.0054(19)
N33B 0.0269(11) 0.0174(12) 0.0235(13) -0.0068(10) -0.0058(9) -0.0012(9)
C34B 0.020(2) 0.0201(14) 0.0218(18) -0.0006(12) -0.0012(16) -0.0052(13)
C35B 0.0195(18) 0.0204(14) 0.0223(17) -0.0021(13) -0.0007(15) -0.0027(12)
C36B 0.0248(17) 0.0179(13) 0.0205(17) -0.0055(12) 0.0033(14) -0.0040(11)
C37B 0.0274(5) 0.0176(6) 0.0296(5) -0.0106(5) -0.0037(4) 0.0012(4)
Br3 0.026(3) 0.0283(6) 0.0487(9) -0.0126(6) -0.0088(19) 0.0001(13)
Cl3 0.0257(18) 0.0290(19) 0.022(2) -0.0073(15) -0.0105(15) 0.0013(10)
Br4 0.026(3) 0.0283(6) 0.0487(9) -0.0126(6) -0.0088(19) 0.0001(13)
Cl4 0.038(4) 0.045(4) 0.042(5) -0.021(3) 0.003(3) -0.009(3)
N51 0.0460(12) 0.0616(14) 0.0361(11) -0.0127(11) -0.0095(10) 0.0032(10)
C51 0.0460(12) 0.0616(14) 0.0361(11) -0.0127(11) -0.0095(10) 0.0032(10)
C52 0.0460(12) 0.0616(14) 0.0361(11) -0.0127(11) -0.0095(10) 0.0032(10)
N61 0.083(3) 0.044(2) 0.067(3) 0.0010(19) -0.020(2) -0.0163(19)
C61 0.054(2) 0.039(2) 0.051(3) -0.0044(19) -0.0056(19) -0.0034(17)
C62 0.085(4) 0.040(3) 0.096(5) -0.010(3) 0.002(3) -0.002(2)
N71 0.093(5) 0.118(6) 0.226(9) -0.058(6) -0.047(5) -0.002(4)
C71 0.046(3) 0.141(7) 0.132(7) -0.072(6) -0.028(3) -0.001(4)
C72 0.094(5) 0.171(9) 0.218(11) -0.122(8) -0.075(6) 0.010(5)
C11_1 0.0203(12) 0.0235(14) 0.0184(14) -0.0074(11) -0.0039(10) -0.0048(10)
C12_1 0.0226(12) 0.0165(12) 0.0156(14) -0.0039(10) 0.0004(10) -0.0042(9)
O12_1 0.0261(10) 0.0181(9) 0.0224(11) -0.0065(8) -0.0005(8) -0.0055(7)
C13_1 0.0218(12) 0.0186(13) 0.0112(13) -0.0007(10) 0.0002(9) -0.0035(9)
C14_1 0.0185(11) 0.0184(12) 0.0126(13) -0.0024(10) -0.0017(9) -0.0039(9)
C15_1 0.0224(12) 0.0143(12) 0.0117(13) -0.0035(10) -0.0004(9) -0.0023(9)
C16_1 0.0149(11) 0.0217(13) 0.0168(14) -0.0043(10) -0.0028(9) -0.0020(9)
O16_1 0.0192(9) 0.0214(10) 0.0217(11) -0.0036(8) -0.0051(7) -0.0025(7)
C17_1 0.0239(13) 0.0252(14) 0.0221(16) -0.0086(12) -0.0055(11) -0.0020(10)
O17_1 0.0435(14) 0.0480(15) 0.0282(14) -0.0125(11) -0.0115(10) -0.0174(11)
O18_1 0.0350(12) 0.0376(13) 0.0348(14) -0.0097(11) -0.0037(10) -0.0170(10)
C21_1 0.0194(11) 0.0148(12) 0.0168(14) -0.0041(10) -0.0014(9) 0.0005(9)
C22_1 0.0255(12) 0.0203(13) 0.0112(13) -0.0012(10) -0.0022(10) -0.0014(10)
C23_1 0.0269(13) 0.0275(15) 0.0253(16) -0.0045(12) -0.0101(11) 0.0032(11)
C24_1 0.0315(15) 0.0339(17) 0.0245(17) -0.0038(13) -0.0118(12) 0.0044(12)
C25_1 0.0409(18) 0.0355(18) 0.039(2) -0.0051(15) -0.0215(15) 0.0068(14)
C26_1 0.053(2) 0.084(3) 0.055(3) -0.022(2) -0.036(2) 0.022(2)
C27_1 0.0331(15) 0.0232(14) 0.0254(17) -0.0120(12) -0.0037(12) -0.0064(11)
C28_1 0.0319(14) 0.0218(14) 0.0299(18) -0.0110(13) 0.0020(12) -0.0079(11)
C11_2 0.0280(13) 0.0147(12) 0.0188(15) -0.0060(10) -0.0039(10) 0.0009(10)
C12_2 0.0235(12) 0.0179(13) 0.0147(14) -0.0038(10) -0.0030(10) 0.0020(9)
O12_2 0.0270(9) 0.0205(10) 0.0153(10) -0.0071(8) 0.0010(7) 0.0004(7)
C13_2 0.0207(12) 0.0145(12) 0.0162(14) -0.0020(10) -0.0050(9) 0.0017(9)
C14_2 0.0220(12) 0.0163(12) 0.0146(13) -0.0054(10) -0.0043(9) 0.0012(9)
C15_2 0.0246(12) 0.0167(12) 0.0130(13) -0.0009(10) -0.0037(10) -0.0001(9)
C16_2 0.0244(12) 0.0140(12) 0.0186(14) -0.0008(10) -0.0040(10) -0.0016(9)
O16_2 0.0301(10) 0.0158(9) 0.0257(12) -0.0031(8) 0.0001(8) -0.0039(7)
C17_2 0.0269(13) 0.0170(13) 0.0189(15) -0.0049(11) 0.0040(11) -0.0019(10)
O17_2 0.0373(11) 0.0186(10) 0.0288(13) -0.0082(9) -0.0077(9) 0.0040(8)
O18_2 0.0429(12) 0.0235(11) 0.0278(12) -0.0106(9) -0.0110(10) 0.0010(9)
C21_2 0.0171(11) 0.0163(12) 0.0141(13) -0.0058(10) -0.0016(9) -0.0004(9)
C22_2 0.0179(11) 0.0178(12) 0.0167(14) -0.0056(10) -0.0035(9) -0.0023(9)
C23_2 0.0225(12) 0.0295(15) 0.0228(16) -0.0115(12) -0.0069(11) 0.0049(10)
C24_2 0.0213(13) 0.051(2) 0.0331(19) -0.0071(16) -0.0123(12) -0.0019(13)
C25_2 0.050(2) 0.043(2) 0.033(2) -0.0103(16) -0.0239(16) -0.0082(15)
C26_2 0.067(3) 0.088(3) 0.028(2) -0.012(2) -0.0149(19) -0.013(2)
C27_2 0.0387(15) 0.0208(14) 0.0138(14) -0.0066(11) 0.0001(11) -0.0020(11)
C28_2 0.0372(15) 0.0171(13) 0.0175(15) -0.0063(11) -0.0054(11) -0.0035(11)
C11_3 0.0249(12) 0.0189(13) 0.0128(13) -0.0028(10) -0.0058(10) -0.0034(10)
C12_3 0.0236(12) 0.0146(12) 0.0159(14) -0.0008(10) -0.0051(10) -0.0021(9)
O12_3 0.0247(9) 0.0164(9) 0.0186(10) -0.0001(8) -0.0049(7) 0.0002(7)
C13_3 0.0169(11) 0.0146(12) 0.0169(14) -0.0046(10) -0.0009(9) -0.0040(9)
C14_3 0.0212(11) 0.0154(12) 0.0118(13) -0.0013(10) -0.0024(9) -0.0046(9)
C15_3 0.0180(11) 0.0180(12) 0.0164(14) -0.0028(10) -0.0020(9) -0.0040(9)
C16_3 0.0202(11) 0.0162(12) 0.0161(14) -0.0065(10) -0.0021(9) -0.0023(9)
O16_3 0.0260(9) 0.0175(9) 0.0157(10) -0.0068(8) -0.0024(7) -0.0013(7)
C17_3 0.0267(13) 0.0221(14) 0.0197(15) -0.0062(11) -0.0073(11) -0.0001(10)
O17_3 0.0588(16) 0.0381(14) 0.0161(12) -0.0013(10) -0.0080(11) -0.0170(11)
O18_3 0.0488(13) 0.0273(12) 0.0298(13) -0.0080(10) -0.0191(10) -0.0046(10)
C21_3 0.0192(11) 0.0154(12) 0.0155(13) -0.0045(10) -0.0020(9) -0.0001(9)
C22_3 0.0189(11) 0.0190(13) 0.0191(14) -0.0070(11) -0.0027(10) -0.0023(9)
C23_3 0.0256(13) 0.0211(14) 0.0238(16) -0.0081(11) -0.0045(11) -0.0015(10)
C24_3 0.0311(15) 0.0319(16) 0.0271(17) -0.0123(13) -0.0060(12) -0.0063(12)
C25_3 0.046(2) 0.052(2) 0.053(3) -0.035(2) -0.0137(18) -0.0020(17)
C26_3 0.069(3) 0.100(4) 0.081(4) -0.069(3) -0.018(3) -0.011(3)
C27_3 0.0305(14) 0.0222(14) 0.0175(15) -0.0032(11) -0.0073(11) -0.0010(11)
C28_3 0.0286(14) 0.0263(15) 0.0185(15) -0.0003(12) -0.0076(11) 0.0010(11)
C11_4 0.0223(12) 0.0168(12) 0.0195(14) -0.0043(11) -0.0066(10) 0.0009(9)
C12_4 0.0225(12) 0.0152(12) 0.0184(14) -0.0042(10) -0.0019(10) -0.0018(9)
O12_4 0.0137(8) 0.0223(10) 0.0237(11) -0.0053(8) -0.0032(7) -0.0012(7)
C13_4 0.0180(11) 0.0175(12) 0.0139(13) -0.0044(10) -0.0047(9) -0.0017(9)
C14_4 0.0176(11) 0.0154(12) 0.0152(13) -0.0055(10) -0.0023(9) 0.0002(9)
C15_4 0.0241(12) 0.0154(12) 0.0133(13) -0.0052(10) -0.0035(10) -0.0001(9)
C16_4 0.0222(12) 0.0133(12) 0.0162(14) -0.0022(10) -0.0040(10) -0.0010(9)
O16_4 0.0289(10) 0.0159(9) 0.0179(10) -0.0001(8) -0.0036(8) -0.0014(7)
C17_4 0.0231(13) 0.0213(14) 0.0226(16) 0.0000(11) -0.0037(11) -0.0002(10)
O17_4 0.0398(13) 0.0286(12) 0.0446(16) -0.0128(11) -0.0196(11) 0.0141(10)
O18_4 0.0383(12) 0.0349(13) 0.0416(15) -0.0062(11) -0.0250(11) 0.0053(9)
C21_4 0.0170(11) 0.0151(12) 0.0164(13) -0.0042(10) -0.0011(9) -0.0020(8)
C22_4 0.0247(12) 0.0192(13) 0.0135(13) -0.0048(10) -0.0022(10) -0.0030(10)
C23_4 0.0303(14) 0.0195(13) 0.0197(15) -0.0068(11) -0.0034(11) -0.0039(10)
C24_4 0.0405(16) 0.0263(15) 0.0185(16) -0.0063(12) -0.0052(12) -0.0109(12)
C25_4 0.081(3) 0.0221(16) 0.036(2) -0.0126(15) -0.0208(19) -0.0041(16)
C26_4 0.120(4) 0.040(2) 0.039(3) -0.0138(19) -0.015(3) -0.035(2)
C27_4 0.0227(13) 0.0238(14) 0.0282(17) -0.0015(12) -0.0089(11) -0.0037(10)
C28_4 0.0252(13) 0.0264(15) 0.0233(16) -0.0043(12) -0.0084(11) -0.0054(11)

loop_
_atom_type_symbol
_atom_type_description
_atom_type_scat_dispersion_real
_atom_type_scat_dispersion_imag
_atom_type_scat_source
C C 0.0033 0.0016 'International Tables Vol C Tables 4.2.6.8 and 6.1.1.4'
H H 0.0000 0.0000 'International Tables Vol C Tables 4.2.6.8 and 6.1.1.4'
N N 0.0061 0.0033 'International Tables Vol C Tables 4.2.6.8 and 6.1.1.4'
O O 0.0106 0.0060 'International Tables Vol C Tables 4.2.6.8 and 6.1.1.4'
Cl Cl 0.1484 0.1585 'International Tables Vol C Tables 4.2.6.8 and 6.1.1.4'
Br Br -0.2901 2.4595 'International Tables Vol C Tables 4.2.6.8 and 6.1.1.4'

loop_
_geom_angle_atom_site_label_1
_geom_angle_atom_site_label_2
_geom_angle_atom_site_label_3
_geom_angle
H1A O1W H1B 103(4)
H2A O2W H2B 110(4)
C32A N31A C36A 117.4(3)
N32A C32A N33A 118.1(4)
N32A C32A N31A 116.6(4)
N33A C32A N31A 125.2(3)
C32A N32A H32A 120.0
C32A N32A H32B 120.0
H32A N32A H32B 120.0
C34A N33A C32A 116.0(4)
N33A C34A C35A 123.7(4)
N33A C34A Cl1 115.3(3)
C35A C34A Cl1 121.0(3)
C36A C35A C34A 117.0(2)
C36A C35A Br1 121.8(3)
C34A C35A Br1 121.0(3)
N31A C36A C35A 120.6(4)
N31A C36A C37A 115.2(6)
C35A C36A C37A 124.0(6)
C36A C37A H37A 109.5
C36A C37A H37B 109.5
H37A C37A H37B 109.5
C36A C37A H37C 109.5
H37A C37A H37C 109.5
H37B C37A H37C 109.5
C32B N31B C36B 117.2(6)
N32B C32B N33B 117.9(8)
N32B C32B N31B 116.4(8)
N33B C32B N31B 124.8(5)
C32B N32B H32C 120.0
C32B N32B H32D 120.0
H32C N32B H32D 120.0
C34B N33B C32B 115.7(7)
N33B C34B C35B 123.7(7)
N33B C34B Cl2 115.1(7)
C35B C34B Cl2 119.7(6)
C36B C35B C34B 116.8(5)
C36B C35B Br2 121.7(7)
C34B C35B Br2 119.6(6)
N31B C36B C35B 120.7(6)
N31B C36B C37B 115.0(8)
C35B C36B C37B 124.2(8)
C36B C37B H37D 109.5
C36B C37B H37E 109.5
H37D C37B H37E 109.5
C36B C37B H37F 109.5
H37D C37B H37F 109.5
H37E C37B H37F 109.5
C42A N41A C46A 117.2(6)
N42A C42A N43A 118.1(7)
N42A C42A N41A 116.4(6)
N43A C42A N41A 125.4(4)
C42A N42A H42A 120.0
C42A N42A H42B 120.0
H42A N42A H42B 120.0
C44A N43A C42A 115.9(6)
N43A C44A C45A 123.9(5)
N43A C44A Cl3 114.8(5)
C45A C44A Cl3 121.2(5)
C46A C45A C44A 116.8(4)
C46A C45A Br3 121.7(5)
C44A C45A Br3 121.3(5)
N41A C46A C45A 120.8(5)
N41A C46A C47A 115.0(7)
C45A C46A C47A 124.1(7)
C46A C47A H47A 109.5
C46A C47A H47B 109.5
H47A C47A H47B 109.5
C46A C47A H47C 109.5
H47A C47A H47C 109.5
H47B C47A H47C 109.5
C42B N41B C46B 117.3(6)
N42B C42B N43B 118.0(7)
N42B C42B N41B 116.2(7)
N43B C42B N41B 125.3(4)
C42B N42B H42C 120.0
C42B N42B H42D 120.0
H42C N42B H42D 120.0
C44B N43B C42B 115.7(6)
N43B C44B C45B 124.1(6)
N43B C44B Cl4 115.6(6)
C45B C44B Cl4 120.3(5)
C46B C45B C44B 116.6(4)
C46B C45B Br4 121.9(6)
C44B C45B Br4 120.3(6)
N41B C46B C45B 120.7(6)
N41B C46B C47B 114.9(8)
C45B C46B C47B 124.0(8)
C46B C47B H47D 109.5
C46B C47B H47E 109.5
H47D C47B H47E 109.5
C46B C47B H47F 109.5
H47D C47B H47F 109.5
H47E C47B H47F 109.5
N51 C51 C52 175.8(5)
C51 C52 H52A 109.5
C51 C52 H52B 109.5
H52A C52 H52B 109.5
C51 C52 H52C 109.5
H52A C52 H52C 109.5
H52B C52 H52C 109.5
N61 C61 C62 178.1(6)
C61 C62 H62A 109.5
C61 C62 H62B 109.5
H62A C62 H62B 109.5
C61 C62 H62C 109.5
H62A C62 H62C 109.5
H62B C62 H62C 109.5
N71 C71 C72 178.0(8)
C71 C72 H72A 109.5
C71 C72 H72B 109.5
H72A C72 H72B 109.5
C71 C72 H72C 109.5
H72A C72 H72C 109.5
H72B C72 H72C 109.5
N81A C81A C82A 177.6(6)
C81A C82A H82A 109.5
C81A C82A H82B 109.5
H82A C82A H82B 109.5
C81A C82A H82C 109.5
H82A C82A H82C 109.5
H82B C82A H82C 109.5
N81B C81B C82B 172(4)
C81B C82B H82D 109.5
C81B C82B H82E 109.5
H82D C82B H82E 109.5
C81B C82B H82F 109.5
H82D C82B H82F 109.5
H82E C82B H82F 109.5
C16_1 C11_1 C12_1 120.4(3)
C16_1 C11_1 C17_1 121.4(2)
C12_1 C11_1 C17_1 118.2(2)
O12_1 C12_1 C11_1 118.7(2)
O12_1 C12_1 C13_1 120.5(2)
C11_1 C12_1 C13_1 120.6(2)
C12_1 O12_1 C27_1 115.9(2)
C14_1 C13_1 C12_1 117.7(2)
C14_1 C13_1 C21_1 124.3(2)
C12_1 C13_1 C21_1 118.1(2)
C13_1 C14_1 C15_1 123.1(3)
C13_1 C14_1 H14_1 118.4
C15_1 C14_1 H14_1 118.4
C14_1 C15_1 C16_1 117.4(2)
C14_1 C15_1 C21_4 124.0(2)
C16_1 C15_1 C21_4 118.6(2)
O16_1 C16_1 C11_1 118.8(2)
O16_1 C16_1 C15_1 120.4(2)
C11_1 C16_1 C15_1 120.8(2)
C16_1 O16_1 C28_4 115.5(2)
O18_1 C17_1 O17_1 125.3(3)
O18_1 C17_1 C11_1 122.7(3)
O17_1 C17_1 C11_1 112.0(3)
C17_1 O17_1 H17_1 102(3)
C13_1 C21_1 C15_2 110.5(2)
C13_1 C21_1 C22_1 114.3(2)
C15_2 C21_1 C22_1 111.4(2)
C13_1 C21_1 H21_1 106.8
C15_2 C21_1 H21_1 106.8
C22_1 C21_1 H21_1 106.8
C23_1 C22_1 C21_1 111.7(2)
C23_1 C22_1 H22A_1 109.3
C21_1 C22_1 H22A_1 109.3
C23_1 C22_1 H22B_1 109.3
C21_1 C22_1 H22B_1 109.3
H22A_1 C22_1 H22B_1 107.9
C22_1 C23_1 C24_1 113.5(3)
C22_1 C23_1 H23A_1 108.9
C24_1 C23_1 H23A_1 108.9
C22_1 C23_1 H23B_1 108.9
C24_1 C23_1 H23B_1 108.9
H23A_1 C23_1 H23B_1 107.7
C25_1 C24_1 C23_1 112.5(3)
C25_1 C24_1 H24A_1 109.1
C23_1 C24_1 H24A_1 109.1
C25_1 C24_1 H24B_1 109.1
C23_1 C24_1 H24B_1 109.1
H24A_1 C24_1 H24B_1 107.8
C26_1 C25_1 C24_1 113.1(3)
C26_1 C25_1 H25A_1 109.0
C24_1 C25_1 H25A_1 109.0
C26_1 C25_1 H25B_1 109.0
C24_1 C25_1 H25B_1 109.0
H25A_1 C25_1 H25B_1 107.8
C25_1 C26_1 H26A_1 109.5
C25_1 C26_1 H26B_1 109.5
H26A_1 C26_1 H26B_1 109.5
C25_1 C26_1 H26C_1 109.5
H26A_1 C26_1 H26C_1 109.5
H26B_1 C26_1 H26C_1 109.5
O12_1 C27_1 C28_1 107.6(2)
O12_1 C27_1 H27A_1 110.2
C28_1 C27_1 H27A_1 110.2
O12_1 C27_1 H27B_1 110.2
C28_1 C27_1 H27B_1 110.2
H27A_1 C27_1 H27B_1 108.5
O16_2 C28_1 C27_1 112.8(2)
O16_2 C28_1 H28A_1 109.0
C27_1 C28_1 H28A_1 109.0
O16_2 C28_1 H28B_1 109.0
C27_1 C28_1 H28B_1 109.0
H28A_1 C28_1 H28B_1 107.8
C12_2 C11_2 C16_2 120.1(2)
C12_2 C11_2 C17_2 120.5(3)
C16_2 C11_2 C17_2 119.4(2)
O12_2 C12_2 C11_2 119.3(2)
O12_2 C12_2 C13_2 119.6(2)
C11_2 C12_2 C13_2 120.9(3)
C12_2 O12_2 C27_2 116.4(2)
C14_2 C13_2 C12_2 117.6(2)
C14_2 C13_2 C21_2 120.9(2)
C12_2 C13_2 C21_2 121.4(2)
C13_2 C14_2 C15_2 122.6(2)
C13_2 C14_2 H14_2 118.7
C15_2 C14_2 H14_2 118.7
C16_2 C15_2 C14_2 118.3(2)
C16_2 C15_2 C21_1 120.9(2)
C14_2 C15_2 C21_1 120.8(2)
O16_2 C16_2 C15_2 120.4(2)
O16_2 C16_2 C11_2 119.1(2)
C15_2 C16_2 C11_2 120.5(3)
C16_2 O16_2 C28_1 114.8(2)
O18_2 C17_2 O17_2 123.7(3)
O18_2 C17_2 C11_2 121.8(2)
O17_2 C17_2 C11_2 114.5(3)
C17_2 O17_2 H17_2 114(2)
C15_3 C21_2 C22_2 113.1(2)
C15_3 C21_2 C13_2 111.7(2)
C22_2 C21_2 C13_2 112.0(2)
C15_3 C21_2 H21_2 106.5
C22_2 C21_2 H21_2 106.5
C13_2 C21_2 H21_2 106.5
C21_2 C22_2 C23_2 112.3(2)
C21_2 C22_2 H22A_2 109.1
C23_2 C22_2 H22A_2 109.1
C21_2 C22_2 H22B_2 109.1
C23_2 C22_2 H22B_2 109.1
H22A_2 C22_2 H22B_2 107.9
C22_2 C23_2 C24_2 112.7(2)
C22_2 C23_2 H23A_2 109.1
C24_2 C23_2 H23A_2 109.1
C22_2 C23_2 H23B_2 109.1
C24_2 C23_2 H23B_2 109.1
H23A_2 C23_2 H23B_2 107.8
C25_2 C24_2 C23_2 114.6(3)
C25_2 C24_2 H24A_2 108.6
C23_2 C24_2 H24A_2 108.6
C25_2 C24_2 H24B_2 108.6
C23_2 C24_2 H24B_2 108.6
H24A_2 C24_2 H24B_2 107.6
C26_2 C25_2 C24_2 113.4(3)
C26_2 C25_2 H25A_2 108.9
C24_2 C25_2 H25A_2 108.9
C26_2 C25_2 H25B_2 108.9
C24_2 C25_2 H25B_2 108.9
H25A_2 C25_2 H25B_2 107.7
C25_2 C26_2 H26A_2 109.5
C25_2 C26_2 H26B_2 109.5
H26A_2 C26_2 H26B_2 109.5
C25_2 C26_2 H26C_2 109.5
H26A_2 C26_2 H26C_2 109.5
H26B_2 C26_2 H26C_2 109.5
O12_2 C27_2 C28_2 115.1(2)
O12_2 C27_2 H27A_2 108.5
C28_2 C27_2 H27A_2 108.5
O12_2 C27_2 H27B_2 108.5
C28_2 C27_2 H27B_2 108.5
H27A_2 C27_2 H27B_2 107.5
O16_3 C28_2 C27_2 110.1(2)
O16_3 C28_2 H28A_2 109.6
C27_2 C28_2 H28A_2 109.6
O16_3 C28_2 H28B_2 109.6
C27_2 C28_2 H28B_2 109.6
H28A_2 C28_2 H28B_2 108.2
C12_3 C11_3 C16_3 119.0(2)
C12_3 C11_3 C17_3 121.5(2)
C16_3 C11_3 C17_3 119.6(2)
C11_3 C12_3 O12_3 119.0(2)
C11_3 C12_3 C13_3 121.9(2)
O12_3 C12_3 C13_3 119.1(2)
C12_3 O12_3 C27_3 114.7(2)
C14_3 C13_3 C12_3 117.3(2)
C14_3 C13_3 C21_3 123.1(2)
C12_3 C13_3 C21_3 119.5(2)
C13_3 C14_3 C15_3 122.9(3)
C13_3 C14_3 H14_3 118.6
C15_3 C14_3 H14_3 118.6
C16_3 C15_3 C14_3 117.5(2)
C16_3 C15_3 C21_2 119.4(2)
C14_3 C15_3 C21_2 123.0(2)
O16_3 C16_3 C11_3 118.8(2)
O16_3 C16_3 C15_3 119.7(2)
C11_3 C16_3 C15_3 121.4(2)
C16_3 O16_3 C28_2 113.5(2)
O18_3 C17_3 O17_3 124.7(3)
O18_3 C17_3 C11_3 121.0(3)
O17_3 C17_3 C11_3 114.4(3)
C17_3 O17_3 H17_3 105(3)
C13_3 C21_3 C15_4 111.1(2)
C13_3 C21_3 C22_3 112.8(2)
C15_4 C21_3 C22_3 111.8(2)
C13_3 C21_3 H21_3 106.9
C15_4 C21_3 H21_3 106.9
C22_3 C21_3 H21_3 107.0
C23_3 C22_3 C21_3 113.1(2)
C23_3 C22_3 H22A_3 109.0
C21_3 C22_3 H22A_3 109.0
C23_3 C22_3 H22B_3 109.0
C21_3 C22_3 H22B_3 109.0
H22A_3 C22_3 H22B_3 107.8
C24_3 C23_3 C22_3 113.2(2)
C24_3 C23_3 H23A_3 108.9
C22_3 C23_3 H23A_3 108.9
C24_3 C23_3 H23B_3 108.9
C22_3 C23_3 H23B_3 108.9
H23A_3 C23_3 H23B_3 107.8
C23_3 C24_3 C25_3 112.8(3)
C23_3 C24_3 H24A_3 109.0
C25_3 C24_3 H24A_3 109.0
C23_3 C24_3 H24B_3 109.0
C25_3 C24_3 H24B_3 109.0
H24A_3 C24_3 H24B_3 107.8
C24_3 C25_3 C26_3 112.9(4)
C24_3 C25_3 H25A_3 109.0
C26_3 C25_3 H25A_3 109.0
C24_3 C25_3 H25B_3 109.0
C26_3 C25_3 H25B_3 109.0
H25A_3 C25_3 H25B_3 107.8
C25_3 C26_3 H26A_3 109.5
C25_3 C26_3 H26B_3 109.5
H26A_3 C26_3 H26B_3 109.5
C25_3 C26_3 H26C_3 109.5
H26A_3 C26_3 H26C_3 109.5
H26B_3 C26_3 H26C_3 109.5
O12_3 C27_3 C28_3 109.2(2)
O12_3 C27_3 H27A_3 109.8
C28_3 C27_3 H27A_3 109.8
O12_3 C27_3 H27B_3 109.8
C28_3 C27_3 H27B_3 109.8
H27A_3 C27_3 H27B_3 108.3
O16_4 C28_3 C27_3 113.3(2)
O16_4 C28_3 H28A_3 108.9
C27_3 C28_3 H28A_3 108.9
O16_4 C28_3 H28B_3 108.9
C27_3 C28_3 H28B_3 108.9
H28A_3 C28_3 H28B_3 107.7
C16_4 C11_4 C12_4 120.5(2)
C16_4 C11_4 C17_4 119.8(2)
C12_4 C11_4 C17_4 119.5(2)
O12_4 C12_4 C11_4 119.4(2)
O12_4 C12_4 C13_4 119.9(2)
C11_4 C12_4 C13_4 120.6(2)
C12_4 O12_4 C27_4 114.1(2)
C14_4 C13_4 C12_4 117.4(2)
C14_4 C13_4 C21_4 121.1(2)
C12_4 C13_4 C21_4 121.3(2)
C15_4 C14_4 C13_4 123.2(2)
C15_4 C14_4 H14_4 118.4
C13_4 C14_4 H14_4 118.4
C14_4 C15_4 C16_4 117.8(2)
C14_4 C15_4 C21_3 120.4(2)
C16_4 C15_4 C21_3 121.7(2)
O16_4 C16_4 C11_4 119.3(2)
O16_4 C16_4 C15_4 120.4(2)
C11_4 C16_4 C15_4 120.3(2)
C16_4 O16_4 C28_3 115.2(2)
O18_4 C17_4 O17_4 124.9(3)
O18_4 C17_4 C11_4 122.2(3)
O17_4 C17_4 C11_4 112.9(3)
C17_4 O17_4 H17_4 112(3)
C15_1 C21_4 C13_4 110.7(2)
C15_1 C21_4 C22_4 114.4(2)
C13_4 C21_4 C22_4 109.7(2)
C15_1 C21_4 H21_4 107.3
C13_4 C21_4 H21_4 107.3
C22_4 C21_4 H21_4 107.3
C23_4 C22_4 C21_4 111.1(2)
C23_4 C22_4 H22A_4 109.4
C21_4 C22_4 H22A_4 109.4
C23_4 C22_4 H22B_4 109.4
C21_4 C22_4 H22B_4 109.4
H22A_4 C22_4 H22B_4 108.0
C24_4 C23_4 C22_4 113.7(2)
C24_4 C23_4 H23A_4 108.8
C22_4 C23_4 H23A_4 108.8
C24_4 C23_4 H23B_4 108.8
C22_4 C23_4 H23B_4 108.8
H23A_4 C23_4 H23B_4 107.7
C23_4 C24_4 C25_4 111.6(3)
C23_4 C24_4 H24A_4 109.3
C25_4 C24_4 H24A_4 109.3
C23_4 C24_4 H24B_4 109.3
C25_4 C24_4 H24B_4 109.3
H24A_4 C24_4 H24B_4 108.0
C26_4 C25_4 C24_4 112.2(4)
C26_4 C25_4 H25A_4 109.2
C24_4 C25_4 H25A_4 109.2
C26_4 C25_4 H25B_4 109.2
C24_4 C25_4 H25B_4 109.2
H25A_4 C25_4 H25B_4 107.9
C25_4 C26_4 H26A_4 109.5
C25_4 C26_4 H26B_4 109.5
H26A_4 C26_4 H26B_4 109.5
C25_4 C26_4 H26C_4 109.5
H26A_4 C26_4 H26C_4 109.5
H26B_4 C26_4 H26C_4 109.5
O12_4 C27_4 C28_4 114.6(2)
O12_4 C27_4 H27A_4 108.6
C28_4 C27_4 H27A_4 108.6
O12_4 C27_4 H27B_4 108.6
C28_4 C27_4 H27B_4 108.6
H27A_4 C27_4 H27B_4 107.6
O16_1 C28_4 C27_4 109.9(2)
O16_1 C28_4 H28A_4 109.7
C27_4 C28_4 H28A_4 109.7
O16_1 C28_4 H28B_4 109.7
C27_4 C28_4 H28B_4 109.7
H28A_4 C28_4 H28B_4 108.2

loop_
_geom_bond_atom_site_label_1
_geom_bond_atom_site_label_2
_geom_bond_distance
O1W H1A 0.86(4)
O1W H1B 0.79(5)
O2W H2A 0.83(5)
O2W H2B 0.96(4)
Br1 C35A 1.884(3)
Cl1 C34A 1.726(5)
N31A C32A 1.354(6)
N31A C36A 1.357(5)
C32A N32A 1.343(4)
C32A N33A 1.352(5)
N32A H32A 0.8800
N32A H32B 0.8800
N33A C34A 1.315(5)
C34A C35A 1.397(6)
C35A C36A 1.383(6)
C36A C37A 1.505(10)
C37A H37A 0.9800
C37A H37B 0.9800
C37A H37C 0.9800
Br2 C35B 1.888(4)
Cl2 C34B 1.729(6)
N31B C32B 1.356(7)
N31B C36B 1.357(6)
C32B N32B 1.343(5)
C32B N33B 1.352(7)
N32B H32C 0.8800
N32B H32D 0.8800
N33B C34B 1.314(6)
C34B C35B 1.401(7)
C35B C36B 1.383(7)
C36B C37B 1.506(11)
C37B H37D 0.9800
C37B H37E 0.9800
C37B H37F 0.9800
Br3 C45A 1.888(4)
Cl3 C44A 1.729(6)
N41A C42A 1.356(7)
N41A C46A 1.356(6)
C42A N42A 1.342(5)
C42A N43A 1.350(6)
N42A H42A 0.8800
N42A H42B 0.8800
N43A C44A 1.316(6)
C44A C45A 1.397(7)
C45A C46A 1.384(7)
C46A C47A 1.506(10)
C47A H47A 0.9800
C47A H47B 0.9800
C47A H47C 0.9800
Br4 C45B 1.889(4)
Cl4 C44B 1.728(6)
N41B C42B 1.354(7)
N41B C46B 1.357(6)
C42B N42B 1.342(5)
C42B N43B 1.353(7)
N42B H42C 0.8800
N42B H42D 0.8800
N43B C44B 1.313(6)
C44B C45B 1.399(7)
C45B C46B 1.383(7)
C46B C47B 1.507(11)
C47B H47D 0.9800
C47B H47E 0.9800
C47B H47F 0.9800
N51 C51 1.120(4)
C51 C52 1.450(5)
C52 H52A 0.9800
C52 H52B 0.9800
C52 H52C 0.9800
N61 C61 1.131(4)
C61 C62 1.445(5)
C62 H62A 0.9800
C62 H62B 0.9800
C62 H62C 0.9800
N71 C71 1.114(6)
C71 C72 1.452(7)
C72 H72A 0.9800
C72 H72B 0.9800
C72 H72C 0.9800
N81A C81A 1.124(5)
C81A C82A 1.431(6)
C82A H82A 0.9800
C82A H82B 0.9800
C82A H82C 0.9800
N81B C81B 1.123(8)
C81B C82B 1.451(8)
C82B H82D 0.9800
C82B H82E 0.9800
C82B H82F 0.9800
C11_1 C16_1 1.385(4)
C11_1 C12_1 1.398(4)
C11_1 C17_1 1.503(4)
C12_1 O12_1 1.368(3)
C12_1 C13_1 1.402(4)
O12_1 C27_1 1.443(4)
C13_1 C14_1 1.392(4)
C13_1 C21_1 1.519(3)
C14_1 C15_1 1.404(3)
C14_1 H14_1 0.9500
C15_1 C16_1 1.404(4)
C15_1 C21_4 1.517(4)
C16_1 O16_1 1.384(3)
O16_1 C28_4 1.442(3)
C17_1 O18_1 1.209(4)
C17_1 O17_1 1.306(4)
O17_1 H17_1 0.81(4)
C21_1 C15_2 1.536(4)
C21_1 C22_1 1.542(4)
C21_1 H21_1 1.0000
C22_1 C23_1 1.526(4)
C22_1 H22A_1 0.9900
C22_1 H22B_1 0.9900
C23_1 C24_1 1.533(4)
C23_1 H23A_1 0.9900
C23_1 H23B_1 0.9900
C24_1 C25_1 1.528(4)
C24_1 H24A_1 0.9900
C24_1 H24B_1 0.9900
C25_1 C26_1 1.517(5)
C25_1 H25A_1 0.9900
C25_1 H25B_1 0.9900
C26_1 H26A_1 0.9800
C26_1 H26B_1 0.9800
C26_1 H26C_1 0.9800
C27_1 C28_1 1.506(4)
C27_1 H27A_1 0.9900
C27_1 H27B_1 0.9900
C28_1 O16_2 1.442(4)
C28_1 H28A_1 0.9900
C28_1 H28B_1 0.9900
C11_2 C12_2 1.391(4)
C11_2 C16_2 1.401(4)
C11_2 C17_2 1.499(4)
C12_2 O12_2 1.387(3)
C12_2 C13_2 1.401(4)
O12_2 C27_2 1.450(4)
C13_2 C14_2 1.395(4)
C13_2 C21_2 1.532(4)
C14_2 C15_2 1.404(4)
C14_2 H14_2 0.9500
C15_2 C16_2 1.388(4)
C16_2 O16_2 1.384(3)
C17_2 O18_2 1.213(4)
C17_2 O17_2 1.312(3)
O17_2 H17_2 0.94(4)
C21_2 C15_3 1.518(3)
C21_2 C22_2 1.521(4)
C21_2 H21_2 1.0000
C22_2 C23_2 1.530(3)
C22_2 H22A_2 0.9900
C22_2 H22B_2 0.9900
C23_2 C24_2 1.531(4)
C23_2 H23A_2 0.9900
C23_2 H23B_2 0.9900
C24_2 C25_2 1.524(5)
C24_2 H24A_2 0.9900
C24_2 H24B_2 0.9900
C25_2 C26_2 1.499(6)
C25_2 H25A_2 0.9900
C25_2 H25B_2 0.9900
C26_2 H26A_2 0.9800
C26_2 H26B_2 0.9800
C26_2 H26C_2 0.9800
C27_2 C28_2 1.502(4)
C27_2 H27A_2 0.9900
C27_2 H27B_2 0.9900
C28_2 O16_3 1.443(3)
C28_2 H28A_2 0.9900
C28_2 H28B_2 0.9900
C11_3 C12_3 1.388(4)
C11_3 C16_3 1.396(3)
C11_3 C17_3 1.500(4)
C12_3 O12_3 1.390(3)
C12_3 C13_3 1.399(4)
O12_3 C27_3 1.437(3)
C13_3 C14_3 1.393(3)
C13_3 C21_3 1.521(4)
C14_3 C15_3 1.401(4)
C14_3 H14_3 0.9500
C15_3 C16_3 1.398(4)
C16_3 O16_3 1.383(3)
C17_3 O18_3 1.215(4)
C17_3 O17_3 1.303(4)
O17_3 H17_3 0.79(5)
C21_3 C15_4 1.525(4)
C21_3 C22_3 1.541(4)
C21_3 H21_3 1.0000
C22_3 C23_3 1.529(4)
C22_3 H22A_3 0.9900
C22_3 H22B_3 0.9900
C23_3 C24_3 1.518(4)
C23_3 H23A_3 0.9900
C23_3 H23B_3 0.9900
C24_3 C25_3 1.521(5)
C24_3 H24A_3 0.9900
C24_3 H24B_3 0.9900
C25_3 C26_3 1.531(6)
C25_3 H25A_3 0.9900
C25_3 H25B_3 0.9900
C26_3 H26A_3 0.9800
C26_3 H26B_3 0.9800
C26_3 H26C_3 0.9800
C27_3 C28_3 1.512(4)
C27_3 H27A_3 0.9900
C27_3 H27B_3 0.9900
C28_3 O16_4 1.448(4)
C28_3 H28A_3 0.9900
C28_3 H28B_3 0.9900
C11_4 C16_4 1.388(4)
C11_4 C12_4 1.391(4)
C11_4 C17_4 1.511(4)
C12_4 O12_4 1.388(3)
C12_4 C13_4 1.401(3)
O12_4 C27_4 1.453(4)
C13_4 C14_4 1.396(3)
C13_4 C21_4 1.526(4)
C14_4 C15_4 1.388(4)
C14_4 H14_4 0.9500
C15_4 C16_4 1.404(3)
C16_4 O16_4 1.383(3)
C17_4 O18_4 1.221(4)
C17_4 O17_4 1.302(4)
O17_4 H17_4 0.90(4)
C21_4 C22_4 1.545(4)
C21_4 H21_4 1.0000
C22_4 C23_4 1.529(4)
C22_4 H22A_4 0.9900
C22_4 H22B_4 0.9900
C23_4 C24_4 1.522(4)
C23_4 H23A_4 0.9900
C23_4 H23B_4 0.9900
C24_4 C25_4 1.537(5)
C24_4 H24A_4 0.9900
C24_4 H24B_4 0.9900
C25_4 C26_4 1.514(6)
C25_4 H25A_4 0.9900
C25_4 H25B_4 0.9900
C26_4 H26A_4 0.9800
C26_4 H26B_4 0.9800
C26_4 H26C_4 0.9800
C27_4 C28_4 1.500(4)
C27_4 H27A_4 0.9900
C27_4 H27B_4 0.9900
C28_4 H28A_4 0.9900
C28_4 H28B_4 0.9900

loop_
_geom_hbond_atom_site_label_D
_geom_hbond_atom_site_label_H
_geom_hbond_atom_site_label_A
_geom_hbond_distance_DH
_geom_hbond_distance_HA
_geom_hbond_distance_DA
_geom_hbond_angle_DHA
_geom_hbond_site_symmetry_A
O17_1 H17_1 O18_3 0.81(4) 1.92(5) 2.620(3) 144(4) 2_665
O17_2 H17_2 N31A 0.94(4) 1.82(4) 2.760(6) 175(3) .
O17_2 H17_2 N33B 0.94(4) 1.80(4) 2.738(18) 174(4) .
O17_3 H17_3 O2W 0.79(5) 1.81(5) 2.579(4) 164(4) .
O17_4 H17_4 O1W 0.90(4) 1.66(4) 2.551(3) 172(4) .
O1W H1B N33A 0.79(5) 2.15(5) 2.938(6) 174(4) 2_665
O1W H1B N31B 0.79(5) 2.16(5) 2.942(19) 168(4) 2_665
O2W H2A O18_1 0.83(5) 1.95(5) 2.777(4) 173(4) 2_665

loop_
_geom_torsion_atom_site_label_1
_geom_torsion_atom_site_label_2
_geom_torsion_atom_site_label_3
_geom_torsion_atom_site_label_4
_geom_torsion
C36A N31A C32A N32A -177.3(11)
C36A N31A C32A N33A 0.1(13)
N32A C32A N33A C34A 177.9(11)
N31A C32A N33A C34A 0.6(12)
C32A N33A C34A C35A 0.3(16)
C32A N33A C34A Cl1 -177.9(8)
N33A C34A C35A C36A -1.8(14)
Cl1 C34A C35A C36A 176.3(9)
N33A C34A C35A Br1 173.3(11)
Cl1 C34A C35A Br1 -8.6(12)
C32A N31A C36A C35A -1.7(13)
C32A N31A C36A C37A -176.7(13)
C34A C35A C36A N31A 2.5(11)
Br1 C35A C36A N31A -172.6(8)
C34A C35A C36A C37A 177.1(13)
Br1 C35A C36A C37A 2.0(14)
C36B N31B C32B N32B -158(5)
C36B N31B C32B N33B 10(5)
N32B C32B N33B C34B 156(5)
N31B C32B N33B C34B -13(5)
C32B N33B C34B C35B 6(5)
C32B N33B C34B Cl2 172(4)
N33B C34B C35B C36B 2(4)
Cl2 C34B C35B C36B -164(3)
N33B C34B C35B Br2 166(4)
Cl2 C34B C35B Br2 0(4)
C32B N31B C36B C35B -2(7)
C32B N31B C36B C37B -178(4)
C34B C35B C36B N31B -4(6)
Br2 C35B C36B N31B -168(5)
C34B C35B C36B C37B 172(5)
Br2 C35B C36B C37B 8(6)
C46A N41A C42A N42A -177(3)
C46A N41A C42A N43A -1(5)
N42A C42A N43A C44A 179(2)
N41A C42A N43A C44A 3(4)
C42A N43A C44A C45A -3(4)
C42A N43A C44A Cl3 179.1(19)
N43A C44A C45A C46A 1(4)
Cl3 C44A C45A C46A 179(2)
N43A C44A C45A Br3 -175(2)
Cl3 C44A C45A Br3 3(3)
C42A N41A C46A C45A -2(5)
C42A N41A C46A C47A 179(3)
C44A C45A C46A N41A 1(4)
Br3 C45A C46A N41A 177(3)
C44A C45A C46A C47A -180(3)
Br3 C45A C46A C47A -4(4)
C46B N41B C42B N42B -172(3)
C46B N41B C42B N43B -1(5)
N42B C42B N43B C44B 173(3)
N41B C42B N43B C44B 2(6)
C42B N43B C44B C45B 1(6)
C42B N43B C44B Cl4 -179(3)
N43B C44B C45B C46B -4(5)
Cl4 C44B C45B C46B 176(3)
N43B C44B C45B Br4 -172(4)
Cl4 C44B C45B Br4 8(4)
C42B N41B C46B C45B -2(5)
C42B N41B C46B C47B -175(3)
C44B C45B C46B N41B 5(5)
Br4 C45B C46B N41B 172(3)
C44B C45B C46B C47B 177(4)
Br4 C45B C46B C47B -16(5)
C16_1 C11_1 C12_1 O12_1 175.3(2)
C17_1 C11_1 C12_1 O12_1 -6.1(4)
C16_1 C11_1 C12_1 C13_1 -0.7(4)
C17_1 C11_1 C12_1 C13_1 178.0(3)
C11_1 C12_1 O12_1 C27_1 90.5(3)
C13_1 C12_1 O12_1 C27_1 -93.6(3)
O12_1 C12_1 C13_1 C14_1 -175.6(2)
C11_1 C12_1 C13_1 C14_1 0.3(4)
O12_1 C12_1 C13_1 C21_1 3.9(4)
C11_1 C12_1 C13_1 C21_1 179.7(2)
C12_1 C13_1 C14_1 C15_1 0.3(4)
C21_1 C13_1 C14_1 C15_1 -179.1(3)
C13_1 C14_1 C15_1 C16_1 -0.6(4)
C13_1 C14_1 C15_1 C21_4 179.6(2)
C12_1 C11_1 C16_1 O16_1 -176.6(2)
C17_1 C11_1 C16_1 O16_1 4.8(4)
C12_1 C11_1 C16_1 C15_1 0.4(4)
C17_1 C11_1 C16_1 C15_1 -178.2(3)
C14_1 C15_1 C16_1 O16_1 177.2(2)
C21_4 C15_1 C16_1 O16_1 -3.0(4)
C14_1 C15_1 C16_1 C11_1 0.2(4)
C21_4 C15_1 C16_1 C11_1 180.0(2)
C11_1 C16_1 O16_1 C28_4 -93.4(3)
C15_1 C16_1 O16_1 C28_4 89.5(3)
C16_1 C11_1 C17_1 O18_1 -96.4(4)
C12_1 C11_1 C17_1 O18_1 85.0(4)
C16_1 C11_1 C17_1 O17_1 83.0(3)
C12_1 C11_1 C17_1 O17_1 -95.6(3)
C14_1 C13_1 C21_1 C15_2 -98.7(3)
C12_1 C13_1 C21_1 C15_2 81.9(3)
C14_1 C13_1 C21_1 C22_1 27.8(4)
C12_1 C13_1 C21_1 C22_1 -151.6(2)
C13_1 C21_1 C22_1 C23_1 174.6(2)
C15_2 C21_1 C22_1 C23_1 -59.4(3)
C21_1 C22_1 C23_1 C24_1 -169.3(3)
C22_1 C23_1 C24_1 C25_1 -173.7(3)
C23_1 C24_1 C25_1 C26_1 -179.8(4)
C12_1 O12_1 C27_1 C28_1 138.2(2)
O12_1 C27_1 C28_1 O16_2 -63.3(3)
C16_2 C11_2 C12_2 O12_2 177.1(2)
C17_2 C11_2 C12_2 O12_2 -5.1(4)
C16_2 C11_2 C12_2 C13_2 1.6(4)
C17_2 C11_2 C12_2 C13_2 179.4(2)
C11_2 C12_2 O12_2 C27_2 86.0(3)
C13_2 C12_2 O12_2 C27_2 -98.4(3)
O12_2 C12_2 C13_2 C14_2 -177.8(2)
C11_2 C12_2 C13_2 C14_2 -2.3(4)
O12_2 C12_2 C13_2 C21_2 0.8(4)
C11_2 C12_2 C13_2 C21_2 176.2(2)
C12_2 C13_2 C14_2 C15_2 1.7(4)
C21_2 C13_2 C14_2 C15_2 -176.9(2)
C13_2 C14_2 C15_2 C16_2 -0.2(4)
C13_2 C14_2 C15_2 C21_1 179.2(2)
C13_1 C21_1 C15_2 C16_2 -107.4(3)
C22_1 C21_1 C15_2 C16_2 124.5(3)
C13_1 C21_1 C15_2 C14_2 73.1(3)
C22_1 C21_1 C15_2 C14_2 -55.0(3)
C14_2 C15_2 C16_2 O16_2 179.1(2)
C21_1 C15_2 C16_2 O16_2 -0.3(4)
C14_2 C15_2 C16_2 C11_2 -0.6(4)
C21_1 C15_2 C16_2 C11_2 180.0(2)
C12_2 C11_2 C16_2 O16_2 -179.8(2)
C17_2 C11_2 C16_2 O16_2 2.4(4)
C12_2 C11_2 C16_2 C15_2 -0.1(4)
C17_2 C11_2 C16_2 C15_2 -177.9(2)
C15_2 C16_2 O16_2 C28_1 103.9(3)
C11_2 C16_2 O16_2 C28_1 -76.4(3)
C27_1 C28_1 O16_2 C16_2 -50.9(3)
C12_2 C11_2 C17_2 O18_2 -73.4(4)
C16_2 C11_2 C17_2 O18_2 104.5(3)
C12_2 C11_2 C17_2 O17_2 107.0(3)
C16_2 C11_2 C17_2 O17_2 -75.2(3)
C14_2 C13_2 C21_2 C15_3 -73.8(3)
C12_2 C13_2 C21_2 C15_3 107.7(3)
C14_2 C13_2 C21_2 C22_2 54.2(3)
C12_2 C13_2 C21_2 C22_2 -124.3(3)
C15_3 C21_2 C22_2 C23_2 -168.9(2)
C13_2 C21_2 C22_2 C23_2 63.9(3)
C21_2 C22_2 C23_2 C24_2 162.2(2)
C22_2 C23_2 C24_2 C25_2 55.2(4)
C23_2 C24_2 C25_2 C26_2 55.9(4)
C12_2 O12_2 C27_2 C28_2 50.1(3)
O12_2 C27_2 C28_2 O16_3 67.3(3)
C16_3 C11_3 C12_3 O12_3 178.3(2)
C17_3 C11_3 C12_3 O12_3 -1.5(4)
C16_3 C11_3 C12_3 C13_3 0.7(4)
C17_3 C11_3 C12_3 C13_3 -179.1(3)
C11_3 C12_3 O12_3 C27_3 92.3(3)
C13_3 C12_3 O12_3 C27_3 -90.0(3)
C11_3 C12_3 C13_3 C14_3 -0.3(4)
O12_3 C12_3 C13_3 C14_3 -177.9(2)
C11_3 C12_3 C13_3 C21_3 178.9(2)
O12_3 C12_3 C13_3 C21_3 1.3(4)
C12_3 C13_3 C14_3 C15_3 0.7(4)
C21_3 C13_3 C14_3 C15_3 -178.5(2)
C13_3 C14_3 C15_3 C16_3 -1.5(4)
C13_3 C14_3 C15_3 C21_2 176.0(2)
C22_2 C21_2 C15_3 C16_3 144.2(2)
C13_2 C21_2 C15_3 C16_3 -88.5(3)
C22_2 C21_2 C15_3 C14_3 -33.3(3)
C13_2 C21_2 C15_3 C14_3 94.1(3)
C12_3 C11_3 C16_3 O16_3 -177.4(2)
C17_3 C11_3 C16_3 O16_3 2.5(4)
C12_3 C11_3 C16_3 C15_3 -1.6(4)
C17_3 C11_3 C16_3 C15_3 178.3(3)
C14_3 C15_3 C16_3 O16_3 177.7(2)
C21_2 C15_3 C16_3 O16_3 0.1(4)
C14_3 C15_3 C16_3 C11_3 1.9(4)
C21_2 C15_3 C16_3 C11_3 -175.7(2)
C11_3 C16_3 O16_3 C28_2 -97.1(3)
C15_3 C16_3 O16_3 C28_2 87.1(3)
C27_2 C28_2 O16_3 C16_3 -136.6(2)
C12_3 C11_3 C17_3 O18_3 -118.5(3)
C16_3 C11_3 C17_3 O18_3 61.6(4)
C12_3 C11_3 C17_3 O17_3 63.1(4)
C16_3 C11_3 C17_3 O17_3 -116.8(3)
C14_3 C13_3 C21_3 C15_4 -96.2(3)
C12_3 C13_3 C21_3 C15_4 84.7(3)
C14_3 C13_3 C21_3 C22_3 30.2(3)
C12_3 C13_3 C21_3 C22_3 -149.0(2)
C13_3 C21_3 C22_3 C23_3 172.0(2)
C15_4 C21_3 C22_3 C23_3 -62.0(3)
C21_3 C22_3 C23_3 C24_3 178.9(2)
C22_3 C23_3 C24_3 C25_3 176.6(3)
C23_3 C24_3 C25_3 C26_3 -179.6(4)
C12_3 O12_3 C27_3 C28_3 138.7(2)
O12_3 C27_3 C28_3 O16_4 -65.3(3)
C16_4 C11_4 C12_4 O12_4 179.2(2)
C17_4 C11_4 C12_4 O12_4 2.5(4)
C16_4 C11_4 C12_4 C13_4 1.9(4)
C17_4 C11_4 C12_4 C13_4 -174.8(3)
C11_4 C12_4 O12_4 C27_4 83.8(3)
C13_4 C12_4 O12_4 C27_4 -98.8(3)
O12_4 C12_4 C13_4 C14_4 -179.4(2)
C11_4 C12_4 C13_4 C14_4 -2.1(4)
O12_4 C12_4 C13_4 C21_4 -3.9(4)
C11_4 C12_4 C13_4 C21_4 173.4(3)
C12_4 C13_4 C14_4 C15_4 1.8(4)
C21_4 C13_4 C14_4 C15_4 -173.7(3)
C13_4 C14_4 C15_4 C16_4 -1.2(4)
C13_4 C14_4 C15_4 C21_3 177.1(2)
C13_3 C21_3 C15_4 C14_4 74.3(3)
C22_3 C21_3 C15_4 C14_4 -52.6(3)
C13_3 C21_3 C15_4 C16_4 -107.6(3)
C22_3 C21_3 C15_4 C16_4 125.6(3)
C12_4 C11_4 C16_4 O16_4 -178.7(3)
C17_4 C11_4 C16_4 O16_4 -2.0(4)
C12_4 C11_4 C16_4 C15_4 -1.2(4)
C17_4 C11_4 C16_4 C15_4 175.5(3)
C14_4 C15_4 C16_4 O16_4 178.3(2)
C21_3 C15_4 C16_4 O16_4 0.1(4)
C14_4 C15_4 C16_4 C11_4 0.8(4)
C21_3 C15_4 C16_4 C11_4 -177.4(3)
C11_4 C16_4 O16_4 C28_3 -81.8(3)
C15_4 C16_4 O16_4 C28_3 100.7(3)
C27_3 C28_3 O16_4 C16_4 -50.7(3)
C16_4 C11_4 C17_4 O18_4 93.1(4)
C12_4 C11_4 C17_4 O18_4 -90.3(4)
C16_4 C11_4 C17_4 O17_4 -87.2(3)
C12_4 C11_4 C17_4 O17_4 89.4(3)
C14_1 C15_1 C21_4 C13_4 96.5(3)
C16_1 C15_1 C21_4 C13_4 -83.3(3)
C14_1 C15_1 C21_4 C22_4 -27.9(4)
C16_1 C15_1 C21_4 C22_4 152.3(2)
C14_4 C13_4 C21_4 C15_1 -73.3(3)
C12_4 C13_4 C21_4 C15_1 111.4(3)
C14_4 C13_4 C21_4 C22_4 53.8(3)
C12_4 C13_4 C21_4 C22_4 -121.5(3)
C15_1 C21_4 C22_4 C23_4 -170.9(2)
C13_4 C21_4 C22_4 C23_4 64.1(3)
C21_4 C22_4 C23_4 C24_4 -166.4(2)
C22_4 C23_4 C24_4 C25_4 -173.0(3)
C23_4 C24_4 C25_4 C26_4 179.2(3)
C12_4 O12_4 C27_4 C28_4 51.7(3)
C16_1 O16_1 C28_4 C27_4 -136.4(2)
O12_4 C27_4 C28_4 O16_1 64.3(3)
